data_4321706
loop_
_publ_author_name
'Svilen Bobev'
'Slavi C. Sevov'

_publ_contact_author
;
Slavi C. Sevov
Department of Chemistry and Biochemistry
251 Nieuwland Science Hall
University of Notre Dame
Notre Dame, IN 46556-5670
USA
;
_publ_contact_author_email ssevov@nd.edu
_publ_contact_author_fax 'Intl. Code + (219)631-6652'
_publ_contact_author_phone 'Intl. Code + (219)631-5891'
_publ_section_title
;
 Synthesis and Characterization of A3Na10Sn23 (A = Cs, Rb, K) with a New
 Clathrate-Like Structure and of the Chiral Clathrate Rb5Na3Sn25
;
_journal_name_full 'Inorganic Chemistry'
_journal_page_first 5930
_journal_page_last 5937
_journal_paper_doi 10.1021/ic0007714
_journal_volume 39
_journal_year 2000
_chemical_formula_moiety K21.30Na56.70Sn138
_chemical_formula_sum 'K21.3 Na56.7 Sn138'
_chemical_formula_weight 18515.58
_chemical_melting_point ?
_chemical_name_common K21.30Na56.70Sn138
_chemical_name_systematic
; 
 ? 
;
_space_group_IT_number 166
_symmetry_cell_setting trigonal
_symmetry_space_group_name_Hall '-R 3 2"'
_symmetry_space_group_name_H-M 'R -3 m :H'
_atom_sites_solution_hydrogens geom
_atom_sites_solution_primary direct
_atom_sites_solution_secondary difmap
_audit_creation_method SHELXL-97
_cell_angle_alpha 90.00
_cell_angle_beta 90.00
_cell_angle_gamma 120.00
_cell_formula_units_Z 1
_cell_length_a 12.456(2)
_cell_length_b 12.456(2)
_cell_length_c 50.559(4)
_cell_measurement_reflns_used 25
_cell_measurement_temperature 293(2)
_cell_measurement_theta_max 19.317
_cell_measurement_theta_min 13.097
_cell_volume 6793.4(16)
_computing_cell_refinement CAD4_(Enraf-Nonius,_1977)
_computing_data_collection CAD4_(Enraf-Nonius,_1977)
_computing_data_reduction SDS_Package_(Enraf-Nonius,_1985)
_computing_molecular_graphics 'SHELXTL (Siemens, 1994)'
_computing_publication_material 'SHELXTL (Siemens, 1994)'
_computing_structure_refinement 'SHELXL-97 (Sheldrick, 1997)'
_computing_structure_solution 'SHELXS-97 (Sheldrick, 1990)'
_diffrn_ambient_temperature 293(2)
_diffrn_measured_fraction_theta_full 0.999
_diffrn_measured_fraction_theta_max 0.999
_diffrn_measurement_device_type Enraf_Nonius_CAD4
_diffrn_measurement_method omega-2theta
_diffrn_radiation_monochromator graphite
_diffrn_radiation_source 'fine-focus sealed tube'
_diffrn_radiation_type MoK\a
_diffrn_radiation_wavelength 0.71073
_diffrn_reflns_av_R_equivalents 0.0701
_diffrn_reflns_av_sigmaI/netI 0.1070
_diffrn_reflns_limit_h_max 15
_diffrn_reflns_limit_h_min 0
_diffrn_reflns_limit_k_max 15
_diffrn_reflns_limit_k_min 0
_diffrn_reflns_limit_l_max 70
_diffrn_reflns_limit_l_min -70
_diffrn_reflns_number 4360
_diffrn_reflns_theta_full 29.96
_diffrn_reflns_theta_max 29.96
_diffrn_reflns_theta_min 2.05
_diffrn_standards_interval_count 200
_diffrn_standards_interval_time 120
_diffrn_standards_number 3
_exptl_absorpt_coefficient_mu 12.837
_exptl_absorpt_correction_T_max 1.000
_exptl_absorpt_correction_T_min 0.661
_exptl_absorpt_correction_type psi-scan
_exptl_absorpt_process_details 'average of two psi-scan reflections'
_exptl_crystal_colour 'gray, metallic luster'
_exptl_crystal_density_diffrn 4.526
_exptl_crystal_density_meas ?
_exptl_crystal_density_method 'not measured'
_exptl_crystal_description bar
_exptl_crystal_F_000 7928
_exptl_crystal_size_max 0.10
_exptl_crystal_size_mid 0.08
_exptl_crystal_size_min 0.06
_refine_diff_density_max 7.049
_refine_diff_density_min -3.311
_refine_diff_density_rms 0.480
_refine_ls_extinction_coef 0.000000(8)
_refine_ls_extinction_expression Fc^*^=kFc[1+0.001xFc^2^\l^3^/sin(2\q)]^-1/4^
_refine_ls_extinction_method SHELXL
_refine_ls_goodness_of_fit_ref 1.016
_refine_ls_hydrogen_treatment mixed
_refine_ls_matrix_type full
_refine_ls_number_parameters 93
_refine_ls_number_reflns 2493
_refine_ls_number_restraints 1
_refine_ls_restrained_S_all 1.016
_refine_ls_R_factor_all 0.1263
_refine_ls_R_factor_gt 0.0667
_refine_ls_shift/su_max 1.427
_refine_ls_shift/su_mean 0.016
_refine_ls_structure_factor_coef Fsqd
_refine_ls_weighting_details 'calc w=1/[\s^2^(Fo^2^)+(0.0711P)^2^+0.0000P] where P=(Fo^2^+2Fc^2^)/3'
_refine_ls_weighting_scheme calc
_refine_ls_wR_factor_gt 0.1380
_refine_ls_wR_factor_ref 0.1612
_reflns_number_gt 1492
_reflns_number_total 2493
_reflns_threshold_expression >2sigma(I)
_cod_data_source_file ic0007714_3.cif
_cod_data_source_block K21.30Na56.70Sn138
_cod_depositor_comments
;
The following automatic conversions were performed:

'_chemical_melting_point' value 'not measured' was changed to '?' -
the value is undefined or not given.

Automatic conversion script
Id: cif_fix_values 1673 2011-04-08 12:14:43Z adriana 

The following automatic conversions were performed:

'_exptl_crystal_density_meas' value 'not measured' was changed to '?'
- the value is perceived as not measured.

Automatic conversion script
Id: cif_fix_values 3008 2015-01-20 13:52:24Z robertas 
;
_cod_original_cell_volume 6793.9(9)
_cod_original_sg_symbol_H-M 'R -3 m'
_cod_original_formula_sum 'K21.30 Na56.70 Sn138'
_cod_database_code 4321706

loop_
_symmetry_equiv_pos_as_xyz
'x, y, z'
'-y, x-y, z'
'-x+y, -x, z'
'y, x, -z'
'x-y, -y, -z'
'-x, -x+y, -z'
'x+2/3, y+1/3, z+1/3'
'-y+2/3, x-y+1/3, z+1/3'
'-x+y+2/3, -x+1/3, z+1/3'
'y+2/3, x+1/3, -z+1/3'
'x-y+2/3, -y+1/3, -z+1/3'
'-x+2/3, -x+y+1/3, -z+1/3'
'x+1/3, y+2/3, z+2/3'
'-y+1/3, x-y+2/3, z+2/3'
'-x+y+1/3, -x+2/3, z+2/3'
'y+1/3, x+2/3, -z+2/3'
'x-y+1/3, -y+2/3, -z+2/3'
'-x+1/3, -x+y+2/3, -z+2/3'
'-x, -y, -z'
'y, -x+y, -z'
'x-y, x, -z'
'-y, -x, z'
'-x+y, y, z'
'x, x-y, z'
'-x+2/3, -y+1/3, -z+1/3'
'y+2/3, -x+y+1/3, -z+1/3'
'x-y+2/3, x+1/3, -z+1/3'
'-y+2/3, -x+1/3, z+1/3'
'-x+y+2/3, y+1/3, z+1/3'
'x+2/3, x-y+1/3, z+1/3'
'-x+1/3, -y+2/3, -z+2/3'
'y+1/3, -x+y+2/3, -z+2/3'
'x-y+1/3, x+2/3, -z+2/3'
'-y+1/3, -x+2/3, z+2/3'
'-x+y+1/3, y+2/3, z+2/3'
'x+1/3, x-y+2/3, z+2/3'

loop_
_atom_site_label
_atom_site_type_symbol
_atom_site_fract_x
_atom_site_fract_y
_atom_site_fract_z
_atom_site_U_iso_or_equiv
_atom_site_adp_type
_atom_site_occupancy
_atom_site_symmetry_multiplicity
_atom_site_calc_flag
_atom_site_refinement_flags
_atom_site_disorder_assembly
_atom_site_disorder_group
Sn1 Sn 0.0000 0.0000 0.13761(5) 0.0186(5) Uani 1 6 d S . .
Sn2 Sn 0.0000 0.0000 0.19367(5) 0.0184(5) Uani 1 6 d S . .
Sn3 Sn 0.20073(6) -0.20073(6) 0.16624(3) 0.0184(3) Uani 1 2 d S . .
Sn4 Sn 0.12464(6) -0.12464(6) 0.11947(3) 0.0195(3) Uani 1 2 d S . .
Sn5 Sn 0.33478(9) 0.28442(9) 0.089038(19) 0.0212(3) Uani 1 1 d . . .
Sn6 Sn 0.12447(6) -0.12447(6) 0.21262(3) 0.0192(3) Uani 1 2 d S . .
Sn7 Sn 0.0000 0.0000 0.37709(6) 0.0457(9) Uani 1 6 d S . .
Sn8 Sn 0.41175(16) -0.1765(3) -0.00334(6) 0.0675(10) Uani 0.751(4) 2 d SP . .
Sn9 Sn 0.4898(11) -0.2551(6) -0.00385(18) 0.0675(10) Uani 0.249(4) 2 d SP . .
Sn10 Sn 0.0777(3) -0.0777(3) -0.00218(15) 0.0875(19) Uani 0.50 2 d SP . .
Sn11 Sn 0.0000 0.0000 0.04357(16) 0.056(2) Uani 0.50 6 d SP . .
K1 K 0.5000 0.0000 0.5000 0.0403(18) Uani 1 4 d S . .
K2 K 0.0000 0.0000 0.4465(3) 0.111(7) Uani 1 6 d S . .
Na1 Na 0.4881(8) 0.5119(8) 0.0487(4) 0.093(5) Uani 1 2 d S . .
Na2 Na 0.1656(8) -0.1656(8) 0.0438(3) 0.077(4) Uani 1 2 d S . .
K3 K 0.0000 0.0000 0.0684(6) 0.074(14) Uani 0.34(10) 6 d SP . .
Na3 Na 0.0000 0.0000 0.0684(6) 0.074(14) Uani 0.16(10) 6 d SP . .
K4 K 0.0000 0.0000 0.2651(2) 0.062(5) Uani 0.72(9) 6 d SP . .
Na4 Na 0.0000 0.0000 0.2651(2) 0.062(5) Uani 0.28(9) 6 d SP . .
Na5 Na 0.1506(13) -0.1506(13) -0.0312(7) 0.074(7) Uani 0.50 2 d SPD . .
Na51 Na 0.1862(13) -0.1862(13) -0.0325(7) 0.074(7) Uani 0.50 2 d SPD . .

loop_
_atom_site_aniso_label
_atom_site_aniso_U_11
_atom_site_aniso_U_22
_atom_site_aniso_U_33
_atom_site_aniso_U_23
_atom_site_aniso_U_13
_atom_site_aniso_U_12
Sn1 0.0135(7) 0.0135(7) 0.0289(13) 0.000 0.000 0.0067(3)
Sn2 0.0138(7) 0.0138(7) 0.0277(13) 0.000 0.000 0.0069(3)
Sn3 0.0147(4) 0.0147(4) 0.0245(7) 0.0001(3) -0.0001(3) 0.0065(5)
Sn4 0.0158(5) 0.0158(5) 0.0257(7) 0.0001(3) -0.0001(3) 0.0071(5)
Sn5 0.0189(5) 0.0198(5) 0.0249(5) 0.0004(4) -0.0002(4) 0.0097(4)
Sn6 0.0151(5) 0.0151(5) 0.0268(7) -0.0002(3) 0.0002(3) 0.0070(5)
Sn7 0.0566(14) 0.0566(14) 0.0240(16) 0.000 0.000 0.0283(7)
Sn8 0.092(2) 0.0550(18) 0.0432(15) 0.0077(14) 0.0038(7) 0.0275(9)
Sn9 0.092(2) 0.0550(18) 0.0432(15) 0.0077(14) 0.0038(7) 0.0275(9)
Sn10 0.069(3) 0.069(3) 0.139(5) 0.0049(17) -0.0049(17) 0.046(3)
Sn11 0.063(3) 0.063(3) 0.042(4) 0.000 0.000 0.0316(15)
K1 0.036(3) 0.043(5) 0.044(4) 0.000(4) 0.0002(19) 0.022(2)
K2 0.141(11) 0.141(11) 0.049(9) 0.000 0.000 0.071(6)
Na1 0.060(6) 0.060(6) 0.126(14) 0.017(6) -0.017(6) 0.006(8)
Na2 0.068(7) 0.068(7) 0.081(10) -0.008(4) 0.008(4) 0.024(8)
K3 0.095(19) 0.095(19) 0.033(16) 0.000 0.000 0.048(10)
Na3 0.095(19) 0.095(19) 0.033(16) 0.000 0.000 0.048(10)
K4 0.082(8) 0.082(8) 0.021(6) 0.000 0.000 0.041(4)
Na4 0.082(8) 0.082(8) 0.021(6) 0.000 0.000 0.041(4)
Na5 0.091(10) 0.091(10) 0.046(9) -0.012(9) 0.012(9) 0.050(13)
Na51 0.091(10) 0.091(10) 0.046(9) -0.012(9) 0.012(9) 0.050(13)

loop_
_atom_type_symbol
_atom_type_description
_atom_type_scat_dispersion_real
_atom_type_scat_dispersion_imag
_atom_type_scat_source
Na Na 0.0362 0.0249 'International Tables Vol C Tables 4.2.6.8 and 6.1.1.4'
Sn Sn -0.6537 1.4246 'International Tables Vol C Tables 4.2.6.8 and 6.1.1.4'
K K 0.2009 0.2494 'International Tables Vol C Tables 4.2.6.8 and 6.1.1.4'

loop_
_geom_angle_atom_site_label_1
_geom_angle_atom_site_label_2
_geom_angle_atom_site_label_3
_geom_angle
_geom_angle_site_symmetry_1
_geom_angle_site_symmetry_3
_geom_angle_publ_flag
Sn2 Sn1 Sn4 108.82(6) . 3 ?
Sn2 Sn1 Sn4 108.82(6) . 2 ?
Sn4 Sn1 Sn4 110.11(6) 3 2 ?
Sn2 Sn1 Sn4 108.83(6) . . ?
Sn4 Sn1 Sn4 110.11(6) 3 . ?
Sn4 Sn1 Sn4 110.11(6) 2 . ?
Sn2 Sn1 K3 180.000(1) . . ?
Sn4 Sn1 K3 71.18(6) 3 . ?
Sn4 Sn1 K3 71.18(6) 2 . ?
Sn4 Sn1 K3 71.17(6) . . ?
Sn2 Sn1 K1 67.78(4) . 15_554 ?
Sn4 Sn1 K1 71.575(18) 3 15_554 ?
Sn4 Sn1 K1 71.572(18) 2 15_554 ?
Sn4 Sn1 K1 176.60(9) . 15_554 ?
K3 Sn1 K1 112.22(4) . 15_554 ?
Sn2 Sn1 K1 67.78(4) . 14_544 ?
Sn4 Sn1 K1 176.60(9) 3 14_544 ?
Sn4 Sn1 K1 71.574(18) 2 14_544 ?
Sn4 Sn1 K1 71.577(18) . 14_544 ?
K3 Sn1 K1 112.22(4) . 14_544 ?
K1 Sn1 K1 106.59(4) 15_554 14_544 ?
Sn2 Sn1 K1 67.78(4) . 13_444 ?
Sn4 Sn1 K1 71.573(18) 3 13_444 ?
Sn4 Sn1 K1 176.60(9) 2 13_444 ?
Sn4 Sn1 K1 71.573(18) . 13_444 ?
K3 Sn1 K1 112.22(4) . 13_444 ?
K1 Sn1 K1 106.59(4) 15_554 13_444 ?
K1 Sn1 K1 106.58(4) 14_544 13_444 ?
Sn1 Sn2 Sn6 109.64(6) . 3 ?
Sn1 Sn2 Sn6 109.64(6) . . ?
Sn6 Sn2 Sn6 109.30(6) 3 . ?
Sn1 Sn2 Sn6 109.64(6) . 2 ?
Sn6 Sn2 Sn6 109.30(6) 3 2 ?
Sn6 Sn2 Sn6 109.31(6) . 2 ?
Sn1 Sn2 K4 180.000(1) . . ?
Sn6 Sn2 K4 70.36(6) 3 . ?
Sn6 Sn2 K4 70.36(6) . . ?
Sn6 Sn2 K4 70.36(6) 2 . ?
Sn1 Sn2 K1 69.21(4) . 15_554 ?
Sn6 Sn2 K1 71.281(16) 3 15_554 ?
Sn6 Sn2 K1 178.84(9) . 15_554 ?
Sn6 Sn2 K1 71.278(16) 2 15_554 ?
K4 Sn2 K1 110.79(4) . 15_554 ?
Sn1 Sn2 K1 69.21(4) . 14_544 ?
Sn6 Sn2 K1 178.85(9) 3 14_544 ?
Sn6 Sn2 K1 71.280(17) . 14_544 ?
Sn6 Sn2 K1 71.281(16) 2 14_544 ?
K4 Sn2 K1 110.79(4) . 14_544 ?
K1 Sn2 K1 108.12(4) 15_554 14_544 ?
Sn1 Sn2 K1 69.21(4) . 13_444 ?
Sn6 Sn2 K1 71.281(16) 3 13_444 ?
Sn6 Sn2 K1 71.277(17) . 13_444 ?
Sn6 Sn2 K1 178.85(9) 2 13_444 ?
K4 Sn2 K1 110.79(4) . 13_444 ?
K1 Sn2 K1 108.12(4) 15_554 13_444 ?
K1 Sn2 K1 108.12(4) 14_544 13_444 ?
Sn3 Sn3 Sn3 119.976(3) 26 27_445 ?
Sn3 Sn3 Sn6 105.94(6) 26 . ?
Sn3 Sn3 Sn6 105.94(6) 27_445 . ?
Sn3 Sn3 Sn4 107.32(6) 26 . ?
Sn3 Sn3 Sn4 107.32(6) 27_445 . ?
Sn6 Sn3 Sn4 110.18(6) . . ?
Sn3 Sn3 K2 69.26(7) 26 13_544 ?
Sn3 Sn3 K2 69.25(7) 27_445 13_544 ?
Sn6 Sn3 K2 168.21(18) . 13_544 ?
Sn4 Sn3 K2 81.61(18) . 13_544 ?
Sn3 Sn3 K2 68.13(7) 26 31_545 ?
Sn3 Sn3 K2 68.13(7) 27_445 31_545 ?
Sn6 Sn3 K2 81.43(18) . 31_545 ?
Sn4 Sn3 K2 168.40(18) . 31_545 ?
K2 Sn3 K2 86.8(3) 13_544 31_545 ?
Sn3 Sn3 K1 170.802(19) 26 13_444 ?
Sn3 Sn3 K1 69.120(15) 27_445 13_444 ?
Sn6 Sn3 K1 68.48(3) . 13_444 ?
Sn4 Sn3 K1 69.18(3) . 13_444 ?
K2 Sn3 K1 117.64(9) 13_544 13_444 ?
K2 Sn3 K1 116.93(9) 31_545 13_444 ?
Sn3 Sn3 K1 69.120(15) 26 14_544 ?
Sn3 Sn3 K1 170.802(19) 27_445 14_544 ?
Sn6 Sn3 K1 68.48(3) . 14_544 ?
Sn4 Sn3 K1 69.18(3) . 14_544 ?
K2 Sn3 K1 117.64(9) 13_544 14_544 ?
K2 Sn3 K1 116.94(9) 31_545 14_544 ?
K1 Sn3 K1 101.75(3) 13_444 14_544 ?
Sn1 Sn4 Sn5 107.31(4) . 24 ?
Sn1 Sn4 Sn5 107.31(4) . 3 ?
Sn5 Sn4 Sn5 113.10(6) 24 3 ?
Sn1 Sn4 Sn3 105.95(7) . . ?
Sn5 Sn4 Sn3 111.38(4) 24 . ?
Sn5 Sn4 Sn3 111.37(4) 3 . ?
Sn1 Sn4 K3 62.7(3) . . ?
Sn5 Sn4 K3 73.99(16) 24 . ?
Sn5 Sn4 K3 73.99(16) 3 . ?
Sn3 Sn4 K3 168.6(3) . . ?
Sn1 Sn4 K1 66.36(3) . 13_444 ?
Sn5 Sn4 K1 172.97(5) 24 13_444 ?
Sn5 Sn4 K1 72.59(2) 3 13_444 ?
Sn3 Sn4 K1 68.85(3) . 13_444 ?
K3 Sn4 K1 104.55(19) . 13_444 ?
Sn1 Sn4 K1 66.35(3) . 14_544 ?
Sn5 Sn4 K1 72.59(2) 24 14_544 ?
Sn5 Sn4 K1 172.97(5) 3 14_544 ?
Sn3 Sn4 K1 68.85(3) . 14_544 ?
K3 Sn4 K1 104.55(19) . 14_544 ?
K1 Sn4 K1 101.44(3) 13_444 14_544 ?
Sn4 Sn5 Sn6 102.89(5) 2 25 ?
Sn4 Sn5 Sn5 107.64(3) 2 24 ?
Sn6 Sn5 Sn5 107.51(3) 25 24 ?
Sn4 Sn5 Na51 135.1(5) 2 21 ?
Sn6 Sn5 Na51 121.9(5) 25 21 ?
Sn5 Sn5 Na51 63.2(3) 24 21 ?
Sn4 Sn5 Na1 124.4(3) 2 . ?
Sn6 Sn5 Na1 77.2(2) 25 . ?
Sn5 Sn5 Na1 125.6(3) 24 . ?
Na51 Sn5 Na1 68.9(5) 21 . ?
Sn4 Sn5 Na5 121.6(5) 2 21 ?
Sn6 Sn5 Na5 135.5(5) 25 21 ?
Sn5 Sn5 Na5 63.7(3) 24 21 ?
Na51 Sn5 Na5 13.5(3) 21 21 ?
Na1 Sn5 Na5 75.7(5) . 21 ?
Sn4 Sn5 Na2 77.79(18) 2 2 ?
Sn6 Sn5 Na2 130.9(3) 25 2 ?
Sn5 Sn5 Na2 119.2(3) 24 2 ?
Na51 Sn5 Na2 71.6(4) 21 2 ?
Na1 Sn5 Na2 64.1(3) . 2 ?
Na5 Sn5 Na2 63.2(4) 21 2 ?
Sn4 Sn5 K4 162.83(17) 2 25 ?
Sn6 Sn5 K4 64.04(13) 25 25 ?
Sn5 Sn5 K4 68.66(2) 24 25 ?
Na51 Sn5 K4 59.5(5) 21 25 ?
Na1 Sn5 K4 65.7(3) . 25 ?
Na5 Sn5 K4 72.8(5) 21 25 ?
Na2 Sn5 K4 119.0(2) 2 25 ?
Sn4 Sn5 K3 62.8(3) 2 . ?
Sn6 Sn5 K3 161.3(4) 25 . ?
Sn5 Sn5 K3 68.81(4) 24 . ?
Na51 Sn5 K3 73.8(6) 21 . ?
Na1 Sn5 K3 120.4(4) . . ?
Na5 Sn5 K3 60.7(6) 21 . ?
Na2 Sn5 K3 60.8(4) 2 . ?
K4 Sn5 K3 126.9(2) 25 . ?
Sn2 Sn6 Sn3 105.41(7) . . ?
Sn2 Sn6 Sn5 107.84(4) . 25 ?
Sn3 Sn6 Sn5 112.42(4) . 25 ?
Sn2 Sn6 Sn5 107.84(4) . 10_445 ?
Sn3 Sn6 Sn5 112.42(4) . 10_445 ?
Sn5 Sn6 Sn5 110.57(6) 25 10_445 ?
Sn2 Sn6 K4 64.30(14) . . ?
Sn3 Sn6 K4 169.71(14) . . ?
Sn5 Sn6 K4 72.56(7) 25 . ?
Sn5 Sn6 K4 72.56(8) 10_445 . ?
Sn2 Sn6 K1 66.07(3) . 13_444 ?
Sn3 Sn6 K1 69.55(3) . 13_444 ?
Sn5 Sn6 K1 173.84(5) 25 13_444 ?
Sn5 Sn6 K1 73.12(2) 10_445 13_444 ?
K4 Sn6 K1 104.56(8) . 13_444 ?
Sn2 Sn6 K1 66.07(3) . 14_544 ?
Sn3 Sn6 K1 69.55(3) . 14_544 ?
Sn5 Sn6 K1 73.12(2) 25 14_544 ?
Sn5 Sn6 K1 173.84(5) 10_445 14_544 ?
K4 Sn6 K1 104.56(8) . 14_544 ?
K1 Sn6 K1 102.77(3) 13_444 14_544 ?
Sn8 Sn7 Sn8 60.22(13) 8_445 7_455 ?
Sn8 Sn7 Sn8 60.22(13) 8_445 9 ?
Sn8 Sn7 Sn8 60.22(13) 7_455 9 ?
Sn8 Sn7 Sn9 70.4(2) 8_445 7_455 ?
Sn8 Sn7 Sn9 33.52(10) 7_455 7_455 ?
Sn8 Sn7 Sn9 33.52(10) 9 7_455 ?
Sn8 Sn7 Sn9 33.52(10) 8_445 8_445 ?
Sn8 Sn7 Sn9 33.52(10) 7_455 8_445 ?
Sn8 Sn7 Sn9 70.4(2) 9 8_445 ?
Sn9 Sn7 Sn9 59.6(4) 7_455 8_445 ?
Sn8 Sn7 Sn9 33.52(10) 8_445 9 ?
Sn8 Sn7 Sn9 70.4(2) 7_455 9 ?
Sn8 Sn7 Sn9 33.52(10) 9 9 ?
Sn9 Sn7 Sn9 59.6(4) 7_455 9 ?
Sn9 Sn7 Sn9 59.6(4) 8_445 9 ?
Sn8 Sn7 Na1 58.9(3) 8_445 9_455 ?
Sn8 Sn7 Na1 110.5(3) 7_455 9_455 ?
Sn8 Sn7 Na1 110.5(3) 9 9_455 ?
Sn9 Sn7 Na1 129.3(4) 7_455 9_455 ?
Sn9 Sn7 Na1 77.0(3) 8_445 9_455 ?
Sn9 Sn7 Na1 77.0(3) 9 9_455 ?
Sn8 Sn7 Na1 110.5(3) 8_445 7_445 ?
Sn8 Sn7 Na1 110.5(3) 7_455 7_445 ?
Sn8 Sn7 Na1 58.9(3) 9 7_445 ?
Sn9 Sn7 Na1 77.0(3) 7_455 7_445 ?
Sn9 Sn7 Na1 129.3(4) 8_445 7_445 ?
Sn9 Sn7 Na1 77.0(3) 9 7_445 ?
Na1 Sn7 Na1 119.44(8) 9_455 7_445 ?
Sn8 Sn7 Na1 110.5(3) 8_445 8 ?
Sn8 Sn7 Na1 58.9(3) 7_455 8 ?
Sn8 Sn7 Na1 110.5(3) 9 8 ?
Sn9 Sn7 Na1 77.0(3) 7_455 8 ?
Sn9 Sn7 Na1 77.0(3) 8_445 8 ?
Sn9 Sn7 Na1 129.3(4) 9 8 ?
Na1 Sn7 Na1 119.44(8) 9_455 8 ?
Na1 Sn7 Na1 119.45(9) 7_445 8 ?
Sn8 Sn7 K2 144.60(8) 8_445 . ?
Sn8 Sn7 K2 144.60(8) 7_455 . ?
Sn8 Sn7 K2 144.60(8) 9 . ?
Sn9 Sn7 K2 145.0(2) 7_455 . ?
Sn9 Sn7 K2 145.0(2) 8_445 . ?
Sn9 Sn7 K2 145.0(2) 9 . ?
Na1 Sn7 K2 85.7(3) 9_455 . ?
Na1 Sn7 K2 85.7(3) 7_445 . ?
Na1 Sn7 K2 85.7(3) 8 . ?
Sn8 Sn7 Na2 125.4(3) 8_445 9 ?
Sn8 Sn7 Na2 73.2(2) 7_455 9 ?
Sn8 Sn7 Na2 73.2(2) 9 9 ?
Sn9 Sn7 Na2 55.0(3) 7_455 9 ?
Sn9 Sn7 Na2 106.7(2) 8_445 9 ?
Sn9 Sn7 Na2 106.7(2) 9 9 ?
Na1 Sn7 Na2 175.7(4) 9_455 9 ?
Na1 Sn7 Na2 60.09(3) 7_445 9 ?
Na1 Sn7 Na2 60.09(3) 8 9 ?
K2 Sn7 Na2 90.0(2) . 9 ?
Sn8 Sn7 Na2 73.2(2) 8_445 7_455 ?
Sn8 Sn7 Na2 73.2(2) 7_455 7_455 ?
Sn8 Sn7 Na2 125.4(3) 9 7_455 ?
Sn9 Sn7 Na2 106.7(2) 7_455 7_455 ?
Sn9 Sn7 Na2 55.0(3) 8_445 7_455 ?
Sn9 Sn7 Na2 106.7(2) 9 7_455 ?
Na1 Sn7 Na2 60.09(3) 9_455 7_455 ?
Na1 Sn7 Na2 175.7(4) 7_445 7_455 ?
Na1 Sn7 Na2 60.09(3) 8 7_455 ?
K2 Sn7 Na2 90.0(2) . 7_455 ?
Na2 Sn7 Na2 119.999(2) 9 7_455 ?
Sn9 Sn8 Sn9 119.7(8) 2_545 . ?
Sn9 Sn8 Sn7 73.8(3) 2_545 13_544 ?
Sn9 Sn8 Sn7 73.8(3) . 13_544 ?
Sn9 Sn8 Sn8 29.9(4) 2_545 2_545 ?
Sn9 Sn8 Sn8 89.9(4) . 2_545 ?
Sn7 Sn8 Sn8 59.89(6) 13_544 2_545 ?
Sn9 Sn8 Sn8 89.9(4) 2_545 3_655 ?
Sn9 Sn8 Sn8 29.9(4) . 3_655 ?
Sn7 Sn8 Sn8 59.89(6) 13_544 3_655 ?
Sn8 Sn8 Sn8 60.0 2_545 3_655 ?
Sn9 Sn8 Na1 106.2(4) 2_545 2_655 ?
Sn9 Sn8 Na1 106.2(4) . 2_655 ?
Sn7 Sn8 Na1 67.4(4) 13_544 2_655 ?
Sn8 Sn8 Na1 117.3(3) 2_545 2_655 ?
Sn8 Sn8 Na1 117.3(3) 3_655 2_655 ?
Sn9 Sn8 Na1 109.5(4) 2_545 20 ?
Sn9 Sn8 Na1 109.5(4) . 20 ?
Sn7 Sn8 Na1 172.1(3) 13_544 20 ?
Sn8 Sn8 Na1 126.4(2) 2_545 20 ?
Sn8 Sn8 Na1 126.4(2) 3_655 20 ?
Na1 Sn8 Na1 104.7(4) 2_655 20 ?
Sn9 Sn8 Na51 137.5(6) 2_545 3_655 ?
Sn9 Sn8 Na51 38.2(5) . 3_655 ?
Sn7 Sn8 Na51 111.4(5) 13_544 3_655 ?
Sn8 Sn8 Na51 114.3(3) 2_545 3_655 ?
Sn8 Sn8 Na51 62.0(3) 3_655 3_655 ?
Na1 Sn8 Na51 114.7(5) 2_655 3_655 ?
Na1 Sn8 Na51 71.3(4) 20 3_655 ?
Sn9 Sn8 Na51 38.2(5) 2_545 . ?
Sn9 Sn8 Na51 137.5(6) . . ?
Sn7 Sn8 Na51 111.4(5) 13_544 . ?
Sn8 Sn8 Na51 62.0(3) 2_545 . ?
Sn8 Sn8 Na51 114.3(3) 3_655 . ?
Na1 Sn8 Na51 114.7(5) 2_655 . ?
Na1 Sn8 Na51 71.3(4) 20 . ?
Na51 Sn8 Na51 123.5(12) 3_655 . ?
Sn9 Sn8 Na5 146.0(5) 2_545 3_655 ?
Sn9 Sn8 Na5 40.1(4) . 3_655 ?
Sn7 Sn8 Na5 110.7(4) 13_544 3_655 ?
Sn8 Sn8 Na5 121.8(2) 2_545 3_655 ?
Sn8 Sn8 Na5 66.7(2) 3_655 3_655 ?
Na1 Sn8 Na5 106.4(5) 2_655 3_655 ?
Na1 Sn8 Na5 70.8(4) 20 3_655 ?
Na51 Sn8 Na5 8.5(6) 3_655 3_655 ?
Na51 Sn8 Na5 129.4(6) . 3_655 ?
Sn9 Sn8 Na5 40.1(4) 2_545 . ?
Sn9 Sn8 Na5 146.0(5) . . ?
Sn7 Sn8 Na5 110.7(4) 13_544 . ?
Sn8 Sn8 Na5 66.7(2) 2_545 . ?
Sn8 Sn8 Na5 121.8(2) 3_655 . ?
Na1 Sn8 Na5 106.4(5) 2_655 . ?
Na1 Sn8 Na5 70.8(4) 20 . ?
Na51 Sn8 Na5 129.4(6) 3_655 . ?
Na51 Sn8 Na5 8.5(6) . . ?
Na5 Sn8 Na5 134.4(10) 3_655 . ?
Sn9 Sn8 Na4 75.9(4) 2_545 13_544 ?
Sn9 Sn8 Na4 75.9(4) . 13_544 ?
Sn7 Sn8 Na4 117.32(14) 13_544 13_544 ?
Sn8 Sn8 Na4 66.61(8) 2_545 13_544 ?
Sn8 Sn8 Na4 66.61(8) 3_655 13_544 ?
Na1 Sn8 Na4 175.2(4) 2_655 13_544 ?
Na1 Sn8 Na4 70.6(3) 20 13_544 ?
Na51 Sn8 Na4 64.2(6) 3_655 13_544 ?
Na51 Sn8 Na4 64.2(6) . 13_544 ?
Na5 Sn8 Na4 72.4(5) 3_655 13_544 ?
Na5 Sn8 Na4 72.4(5) . 13_544 ?
Sn8 Sn9 Sn8 120.2(7) . 3_655 ?
Sn8 Sn9 Na51 111.6(5) . 3_655 ?
Sn8 Sn9 Na51 111.6(5) 3_655 3_655 ?
Sn8 Sn9 Na5 115.6(4) . 3_655 ?
Sn8 Sn9 Na5 115.6(4) 3_655 3_655 ?
Na51 Sn9 Na5 12.8(12) 3_655 3_655 ?
Sn8 Sn9 Sn9 30.1(4) . 2_545 ?
Sn8 Sn9 Sn9 90.1(4) 3_655 2_545 ?
Na51 Sn9 Sn9 128.3(7) 3_655 2_545 ?
Na5 Sn9 Sn9 137.6(5) 3_655 2_545 ?
Sn8 Sn9 Sn9 90.1(4) . 3_655 ?
Sn8 Sn9 Sn9 30.1(4) 3_655 3_655 ?
Na51 Sn9 Sn9 128.3(7) 3_655 3_655 ?
Na5 Sn9 Sn9 137.6(5) 3_655 3_655 ?
Sn9 Sn9 Sn9 60.003(1) 2_545 3_655 ?
Sn8 Sn9 Sn7 72.6(4) . 13_544 ?
Sn8 Sn9 Sn7 72.6(4) 3_655 13_544 ?
Na51 Sn9 Sn7 169.3(10) 3_655 13_544 ?
Na5 Sn9 Sn7 156.5(8) 3_655 13_544 ?
Sn9 Sn9 Sn7 60.19(18) 2_545 13_544 ?
Sn9 Sn9 Sn7 60.18(18) 3_655 13_544 ?
Sn8 Sn9 Na2 107.4(4) . 3_655 ?
Sn8 Sn9 Na2 107.4(4) 3_655 3_655 ?
Na51 Sn9 Na2 95.5(10) 3_655 3_655 ?
Na5 Sn9 Na2 82.7(8) 3_655 3_655 ?
Sn9 Sn9 Na2 122.8(3) 2_545 3_655 ?
Sn9 Sn9 Na2 122.8(3) 3_655 3_655 ?
Sn7 Sn9 Na2 73.8(4) 13_544 3_655 ?
Sn8 Sn9 K4 77.5(4) . 13_544 ?
Sn8 Sn9 K4 77.5(4) 3_655 13_544 ?
Na51 Sn9 K4 73.2(9) 3_655 13_544 ?
Na5 Sn9 K4 85.9(7) 3_655 13_544 ?
Sn9 Sn9 K4 66.51(17) 2_545 13_544 ?
Sn9 Sn9 K4 66.51(17) 3_655 13_544 ?
Sn7 Sn9 K4 117.6(4) 13_544 13_544 ?
Na2 Sn9 K4 168.7(5) 3_655 13_544 ?
Sn8 Sn9 Na4 77.5(4) . 13_544 ?
Sn8 Sn9 Na4 77.5(4) 3_655 13_544 ?
Na51 Sn9 Na4 73.2(9) 3_655 13_544 ?
Na5 Sn9 Na4 85.9(7) 3_655 13_544 ?
Sn9 Sn9 Na4 66.51(17) 2_545 13_544 ?
Sn9 Sn9 Na4 66.51(17) 3_655 13_544 ?
Sn7 Sn9 Na4 117.6(4) 13_544 13_544 ?
Na2 Sn9 Na4 168.7(5) 3_655 13_544 ?
K4 Sn9 Na4 0.00(17) 13_544 13_544 ?
Sn10 Sn10 Sn10 118.3(2) 20 21 ?
Sn10 Sn10 Na5 116.8(5) 20 . ?
Sn10 Sn10 Na5 116.8(5) 21 . ?
Sn10 Sn10 Sn11 78.0(4) 20 19 ?
Sn10 Sn10 Sn11 78.0(4) 21 19 ?
Na5 Sn10 Sn11 85.7(10) . 19 ?
Sn10 Sn10 Na51 119.1(3) 20 . ?
Sn10 Sn10 Na51 119.1(3) 21 . ?
Na5 Sn10 Na51 9.8(14) . . ?
Sn11 Sn10 Na51 95.5(8) 19 . ?
Sn10 Sn10 Sn11 66.6(4) 20 . ?
Sn10 Sn10 Sn11 66.6(4) 21 . ?
Na5 Sn10 Sn11 168.9(10) . . ?
Sn11 Sn10 Sn11 105.4(3) 19 . ?
Na51 Sn10 Sn11 159.2(8) . . ?
Sn10 Sn10 Sn10 30.84(12) 20 3 ?
Sn10 Sn10 Sn10 89.999(1) 21 3 ?
Na5 Sn10 Sn10 129.3(7) . 3 ?
Sn11 Sn10 Sn10 57.21(14) 19 3 ?
Na51 Sn10 Sn10 136.4(5) . 3 ?
Sn11 Sn10 Sn10 59.44(13) . 3 ?
Sn10 Sn10 Sn10 90.002(1) 20 2 ?
Sn10 Sn10 Sn10 30.83(12) 21 2 ?
Na5 Sn10 Sn10 129.3(7) . 2 ?
Sn11 Sn10 Sn10 57.21(14) 19 2 ?
Na51 Sn10 Sn10 136.4(5) . 2 ?
Sn11 Sn10 Sn10 59.44(13) . 2 ?
Sn10 Sn10 Sn10 60.0 3 2 ?
Sn10 Sn10 Na2 102.3(5) 20 . ?
Sn10 Sn10 Na2 102.3(5) 21 . ?
Na5 Sn10 Na2 93.8(10) . . ?
Sn11 Sn10 Na2 179.5(4) 19 . ?
Na51 Sn10 Na2 84.0(8) . . ?
Sn11 Sn10 Na2 75.2(4) . . ?
Sn10 Sn10 Na2 123.2(2) 3 . ?
Sn10 Sn10 Na2 123.2(2) 2 . ?
Sn10 Sn10 Na5 131.4(7) 20 21 ?
Sn10 Sn10 Na5 35.8(4) 21 21 ?
Na5 Sn10 Na5 111.2(9) . 21 ?
Sn11 Sn10 Na5 113.0(4) 19 21 ?
Na51 Sn10 Na5 107.2(5) . 21 ?
Sn11 Sn10 Na5 64.8(6) . 21 ?
Sn10 Sn10 Na5 114.5(4) 3 21 ?
Sn10 Sn10 Na5 63.7(2) 2 21 ?
Na2 Sn10 Na5 67.2(4) . 21 ?
Sn10 Sn10 Na5 35.8(4) 20 20 ?
Sn10 Sn10 Na5 131.4(7) 21 20 ?
Na5 Sn10 Na5 111.2(9) . 20 ?
Sn11 Sn10 Na5 113.0(4) 19 20 ?
Na51 Sn10 Na5 107.2(5) . 20 ?
Sn11 Sn10 Na5 64.8(6) . 20 ?
Sn10 Sn10 Na5 63.7(2) 3 20 ?
Sn10 Sn10 Na5 114.5(4) 2 20 ?
Na2 Sn10 Na5 67.2(4) . 20 ?
Na5 Sn10 Na5 118.1(13) 21 20 ?
Sn10 Sn10 Na2 142.9(5) 20 21 ?
Sn10 Sn10 Na2 51.5(4) 21 21 ?
Na5 Sn10 Na2 66.1(4) . 21 ?
Sn11 Sn10 Na2 65.2(2) 19 21 ?
Na51 Sn10 Na2 70.6(4) . 21 ?
Sn11 Sn10 Na2 118.16(17) . 21 ?
Sn10 Sn10 Na2 116.02(18) 3 21 ?
Sn10 Sn10 Na2 67.16(13) 2 21 ?
Na2 Sn10 Na2 114.6(3) . 21 ?
Na5 Sn10 Na2 65.2(7) 21 21 ?
Na5 Sn10 Na2 176.7(7) 20 21 ?
K3 Sn11 Sn10 141.30(18) . 19 ?
K3 Sn11 Sn10 141.30(18) . 21 ?
Sn10 Sn11 Sn10 65.6(3) 19 21 ?
K3 Sn11 Sn10 141.29(18) . 20 ?
Sn10 Sn11 Sn10 65.6(3) 19 20 ?
Sn10 Sn11 Sn10 65.6(3) 21 20 ?
K3 Sn11 Sn10 144.06(15) . 3 ?
Sn10 Sn11 Sn10 35.38(11) 19 3 ?
Sn10 Sn11 Sn10 74.6(3) 21 3 ?
Sn10 Sn11 Sn10 35.38(12) 20 3 ?
K3 Sn11 Sn10 144.05(16) . 2 ?
Sn10 Sn11 Sn10 35.38(12) 19 2 ?
Sn10 Sn11 Sn10 35.38(12) 21 2 ?
Sn10 Sn11 Sn10 74.7(3) 20 2 ?
Sn10 Sn11 Sn10 61.1(3) 3 2 ?
K3 Sn11 Sn10 144.06(15) . . ?
Sn10 Sn11 Sn10 74.6(3) 19 . ?
Sn10 Sn11 Sn10 35.38(12) 21 . ?
Sn10 Sn11 Sn10 35.38(11) 20 . ?
Sn10 Sn11 Sn10 61.1(3) 3 . ?
Sn10 Sn11 Sn10 61.1(3) 2 . ?
K3 Sn11 Na5 100.9(6) . 21 ?
Sn10 Sn11 Na5 99.1(5) 19 21 ?
Sn10 Sn11 Na5 40.4(6) 21 21 ?
Sn10 Sn11 Na5 99.1(5) 20 21 ?
Sn10 Sn11 Na5 115.0(7) 3 21 ?
Sn10 Sn11 Na5 63.8(5) 2 21 ?
Sn10 Sn11 Na5 63.8(5) . 21 ?
K3 Sn11 Na5 100.9(6) . 19 ?
Sn10 Sn11 Na5 40.4(6) 19 19 ?
Sn10 Sn11 Na5 99.1(5) 21 19 ?
Sn10 Sn11 Na5 99.2(5) 20 19 ?
Sn10 Sn11 Na5 63.8(5) 3 19 ?
Sn10 Sn11 Na5 63.8(5) 2 19 ?
Sn10 Sn11 Na5 115.0(7) . 19 ?
Na5 Sn11 Na5 116.5(4) 21 19 ?
K3 Sn11 Na5 100.9(6) . 20 ?
Sn10 Sn11 Na5 99.1(5) 19 20 ?
Sn10 Sn11 Na5 99.1(5) 21 20 ?
Sn10 Sn11 Na5 40.4(6) 20 20 ?
Sn10 Sn11 Na5 63.8(5) 3 20 ?
Sn10 Sn11 Na5 115.0(7) 2 20 ?
Sn10 Sn11 Na5 63.8(5) . 20 ?
Na5 Sn11 Na5 116.5(4) 21 20 ?
Na5 Sn11 Na5 116.5(4) 19 20 ?
K3 Sn11 Na2 89.8(3) . 3 ?
Sn10 Sn11 Na2 71.9(2) 19 3 ?
Sn10 Sn11 Na2 128.9(4) 21 3 ?
Sn10 Sn11 Na2 71.9(2) 20 3 ?
Sn10 Sn11 Na2 54.2(3) 3 3 ?
Sn10 Sn11 Na2 107.2(3) 2 3 ?
Sn10 Sn11 Na2 107.2(3) . 3 ?
Na5 Sn11 Na2 169.2(7) 21 3 ?
Na5 Sn11 Na2 60.63(9) 19 3 ?
Na5 Sn11 Na2 60.63(9) 20 3 ?
Sn2 K1 Sn2 180.0 31_545 7 ?
Sn2 K1 Sn1 136.99(5) 31_545 7 ?
Sn2 K1 Sn1 43.01(5) 7 7 ?
Sn2 K1 Sn1 43.01(5) 31_545 31_545 ?
Sn2 K1 Sn1 136.98(5) 7 31_545 ?
Sn1 K1 Sn1 180.0 7 31_545 ?
Sn2 K1 Sn6 42.65(3) 31_545 31_545 ?
Sn2 K1 Sn6 137.35(3) 7 31_545 ?
Sn1 K1 Sn6 107.63(3) 7 31_545 ?
Sn1 K1 Sn6 72.37(3) 31_545 31_545 ?
Sn2 K1 Sn6 137.35(3) 31_545 7 ?
Sn2 K1 Sn6 42.65(3) 7 7 ?
Sn1 K1 Sn6 72.37(3) 7 7 ?
Sn1 K1 Sn6 107.63(3) 31_545 7 ?
Sn6 K1 Sn6 180.0 31_545 7 ?
Sn2 K1 Sn6 42.65(3) 31_545 33_545 ?
Sn2 K1 Sn6 137.35(3) 7 33_545 ?
Sn1 K1 Sn6 107.64(3) 7 33_545 ?
Sn1 K1 Sn6 72.37(3) 31_545 33_545 ?
Sn6 K1 Sn6 71.40(4) 31_545 33_545 ?
Sn6 K1 Sn6 108.61(4) 7 33_545 ?
Sn2 K1 Sn6 137.35(3) 31_545 9 ?
Sn2 K1 Sn6 42.65(3) 7 9 ?
Sn1 K1 Sn6 72.37(3) 7 9 ?
Sn1 K1 Sn6 107.63(3) 31_545 9 ?
Sn6 K1 Sn6 108.61(4) 31_545 9 ?
Sn6 K1 Sn6 71.39(4) 7 9 ?
Sn6 K1 Sn6 180.0 33_545 9 ?
Sn2 K1 Sn3 70.656(17) 31_545 31_545 ?
Sn2 K1 Sn3 109.344(17) 7 31_545 ?
Sn1 K1 Sn3 109.388(17) 7 31_545 ?
Sn1 K1 Sn3 70.613(17) 31_545 31_545 ?
Sn6 K1 Sn3 41.97(3) 31_545 31_545 ?
Sn6 K1 Sn3 138.03(3) 7 31_545 ?
Sn6 K1 Sn3 110.30(3) 33_545 31_545 ?
Sn6 K1 Sn3 69.70(3) 9 31_545 ?
Sn2 K1 Sn3 109.344(17) 31_545 7 ?
Sn2 K1 Sn3 70.656(17) 7 7 ?
Sn1 K1 Sn3 70.614(17) 7 7 ?
Sn1 K1 Sn3 109.385(17) 31_545 7 ?
Sn6 K1 Sn3 138.03(3) 31_545 7 ?
Sn6 K1 Sn3 41.97(3) 7 7 ?
Sn6 K1 Sn3 69.71(3) 33_545 7 ?
Sn6 K1 Sn3 110.29(3) 9 7 ?
Sn3 K1 Sn3 180.0 31_545 7 ?
Sn2 K1 Sn3 109.347(17) 31_545 9 ?
Sn2 K1 Sn3 70.654(17) 7 9 ?
Sn1 K1 Sn3 70.612(17) 7 9 ?
Sn1 K1 Sn3 109.388(17) 31_545 9 ?
Sn6 K1 Sn3 69.71(3) 31_545 9 ?
Sn6 K1 Sn3 110.29(3) 7 9 ?
Sn6 K1 Sn3 138.04(3) 33_545 9 ?
Sn6 K1 Sn3 41.97(3) 9 9 ?
Sn3 K1 Sn3 41.76(3) 31_545 9 ?
Sn3 K1 Sn3 138.24(3) 7 9 ?
Sn2 K1 Sn3 70.653(17) 31_545 33_545 ?
Sn2 K1 Sn3 109.346(17) 7 33_545 ?
Sn1 K1 Sn3 109.390(17) 7 33_545 ?
Sn1 K1 Sn3 70.610(17) 31_545 33_545 ?
Sn6 K1 Sn3 110.29(3) 31_545 33_545 ?
Sn6 K1 Sn3 69.71(3) 7 33_545 ?
Sn6 K1 Sn3 41.97(3) 33_545 33_545 ?
Sn6 K1 Sn3 138.03(3) 9 33_545 ?
Sn3 K1 Sn3 138.24(3) 31_545 33_545 ?
Sn3 K1 Sn3 41.76(3) 7 33_545 ?
Sn3 K1 Sn3 180.0 9 33_545 ?
Sn7 K2 Sn3 133.17(18) . 9 ?
Sn7 K2 Sn3 133.17(18) . 8_445 ?
Sn3 K2 Sn3 78.3(3) 9 8_445 ?
Sn7 K2 Sn3 133.17(18) . 7_455 ?
Sn3 K2 Sn3 78.3(3) 9 7_455 ?
Sn3 K2 Sn3 78.3(3) 8_445 7_455 ?
Sn7 K2 Sn3 133.63(17) . 33_445 ?
Sn3 K2 Sn3 93.2(3) 9 33_445 ?
Sn3 K2 Sn3 42.61(13) 8_445 33_445 ?
Sn3 K2 Sn3 42.61(13) 7_455 33_445 ?
Sn7 K2 Sn3 133.63(17) . 32 ?
Sn3 K2 Sn3 42.61(13) 9 32 ?
Sn3 K2 Sn3 93.2(3) 8_445 32 ?
Sn3 K2 Sn3 42.61(13) 7_455 32 ?
Sn3 K2 Sn3 77.6(3) 33_445 32 ?
Sn7 K2 Sn3 133.62(17) . 31_545 ?
Sn3 K2 Sn3 42.61(13) 9 31_545 ?
Sn3 K2 Sn3 42.61(13) 8_445 31_545 ?
Sn3 K2 Sn3 93.2(3) 7_455 31_545 ?
Sn3 K2 Sn3 77.6(3) 33_445 31_545 ?
Sn3 K2 Sn3 77.6(3) 32 31_545 ?
Sn8 Na1 Sn8 75.3(4) 3_665 21 ?
Sn8 Na1 Sn5 131.8(2) 3_665 22_665 ?
Sn8 Na1 Sn5 106.8(4) 21 22_665 ?
Sn8 Na1 Sn5 131.8(2) 3_665 . ?
Sn8 Na1 Sn5 106.8(4) 21 . ?
Sn5 Na1 Sn5 94.5(4) 22_665 . ?
Sn8 Na1 Sn7 53.7(3) 3_665 13_554 ?
Sn8 Na1 Sn7 129.0(6) 21 13_554 ?
Sn5 Na1 Sn7 107.1(4) 22_665 13_554 ?
Sn5 Na1 Sn7 107.1(4) . 13_554 ?
Sn8 Na1 Na2 73.0(4) 3_665 2 ?
Sn8 Na1 Na2 104.3(4) 21 2 ?
Sn5 Na1 Na2 144.3(7) 22_665 2 ?
Sn5 Na1 Na2 59.7(3) . 2 ?
Sn7 Na1 Na2 63.8(3) 13_554 2 ?
Sn8 Na1 Na2 73.0(4) 3_665 3_665 ?
Sn8 Na1 Na2 104.3(4) 21 3_665 ?
Sn5 Na1 Na2 59.7(3) 22_665 3_665 ?
Sn5 Na1 Na2 144.3(7) . 3_665 ?
Sn7 Na1 Na2 63.8(3) 13_554 3_665 ?
Na2 Na1 Na2 127.4(7) 2 3_665 ?
Sn8 Na1 Na51 98.0(6) 3_665 20_665 ?
Sn8 Na1 Na51 54.0(6) 21 20_665 ?
Sn5 Na1 Na51 55.6(6) 22_665 20_665 ?
Sn5 Na1 Na51 122.7(7) . 20_665 ?
Sn7 Na1 Na51 127.0(5) 13_554 20_665 ?
Na2 Na1 Na51 158.3(8) 2 20_665 ?
Na2 Na1 Na51 65.2(5) 3_665 20_665 ?
Sn8 Na1 Na51 98.0(6) 3_665 21 ?
Sn8 Na1 Na51 54.0(6) 21 21 ?
Sn5 Na1 Na51 122.7(7) 22_665 21 ?
Sn5 Na1 Na51 55.6(6) . 21 ?
Sn7 Na1 Na51 127.0(5) 13_554 21 ?
Na2 Na1 Na51 65.2(5) 2 21 ?
Na2 Na1 Na51 158.3(8) 3_665 21 ?
Na51 Na1 Na51 97.5(11) 20_665 21 ?
Sn8 Na1 Na5 93.5(5) 3_665 20_665 ?
Sn8 Na1 Na5 61.0(6) 21 20_665 ?
Sn5 Na1 Na5 52.8(5) 22_665 20_665 ?
Sn5 Na1 Na5 130.6(6) . 20_665 ?
Sn7 Na1 Na5 116.9(4) 13_554 20_665 ?
Na2 Na1 Na5 162.8(8) 2 20_665 ?
Na2 Na1 Na5 54.8(4) 3_665 20_665 ?
Na51 Na1 Na5 10.4(3) 20_665 20_665 ?
Na51 Na1 Na5 107.5(9) 21 20_665 ?
Sn8 Na1 Na5 93.5(5) 3_665 21 ?
Sn8 Na1 Na5 61.0(6) 21 21 ?
Sn5 Na1 Na5 130.6(6) 22_665 21 ?
Sn5 Na1 Na5 52.8(5) . 21 ?
Sn7 Na1 Na5 116.9(4) 13_554 21 ?
Na2 Na1 Na5 54.8(4) 2 21 ?
Na2 Na1 Na5 162.8(8) 3_665 21 ?
Na51 Na1 Na5 107.5(9) 20_665 21 ?
Na51 Na1 Na5 10.4(3) 21 21 ?
Na5 Na1 Na5 117.3(10) 20_665 21 ?
Sn8 Na1 Na4 136.4(6) 3_665 25 ?
Sn8 Na1 Na4 61.1(4) 21 25 ?
Sn5 Na1 Na4 66.6(3) 22_665 25 ?
Sn5 Na1 Na4 66.6(3) . 25 ?
Sn7 Na1 Na4 169.9(6) 13_554 25 ?
Na2 Na1 Na4 116.2(3) 2 25 ?
Na2 Na1 Na4 116.2(3) 3_665 25 ?
Na51 Na1 Na4 57.0(5) 20_665 25 ?
Na51 Na1 Na4 57.0(5) 21 25 ?
Na5 Na1 Na4 66.4(4) 20_665 25 ?
Na5 Na1 Na4 66.4(4) 21 25 ?
Sn10 Na2 Sn9 78.0(4) . 2_545 ?
Sn10 Na2 Sn5 115.7(4) . 3 ?
Sn9 Na2 Sn5 128.8(3) 2_545 3 ?
Sn10 Na2 Sn5 115.7(4) . 24 ?
Sn9 Na2 Sn5 128.8(3) 2_545 24 ?
Sn5 Na2 Sn5 91.3(4) 3 24 ?
Sn10 Na2 Na1 114.1(4) . 2_655 ?
Sn9 Na2 Na1 72.9(4) 2_545 2_655 ?
Sn5 Na2 Na1 128.8(6) 3 2_655 ?
Sn5 Na2 Na1 56.2(3) 24 2_655 ?
Sn10 Na2 Na1 114.1(4) . 3 ?
Sn9 Na2 Na1 72.9(4) 2_545 3 ?
Sn5 Na2 Na1 56.2(3) 3 3 ?
Sn5 Na2 Na1 128.8(6) 24 3 ?
Na1 Na2 Na1 111.6(7) 2_655 3 ?
Sn10 Na2 Na5 60.3(6) . 20 ?
Sn9 Na2 Na5 102.0(7) 2_545 20 ?
Sn5 Na2 Na5 57.5(6) 3 20 ?
Sn5 Na2 Na5 128.2(7) 24 20 ?
Na1 Na2 Na5 173.5(8) 2_655 20 ?
Na1 Na2 Na5 69.9(5) 3 20 ?
Sn10 Na2 Na5 60.3(6) . 21 ?
Sn9 Na2 Na5 102.0(7) 2_545 21 ?
Sn5 Na2 Na5 128.2(7) 3 21 ?
Sn5 Na2 Na5 57.5(6) 24 21 ?
Na1 Na2 Na5 69.9(5) 2_655 21 ?
Na1 Na2 Na5 173.5(8) 3 21 ?
Na5 Na2 Na5 107.9(10) 20 21 ?
Sn10 Na2 Sn11 50.6(3) . . ?
Sn9 Na2 Sn11 128.6(6) 2_545 . ?
Sn5 Na2 Sn11 81.5(3) 3 . ?
Sn5 Na2 Sn11 81.5(3) 24 . ?
Na1 Na2 Sn11 123.9(3) 2_655 . ?
Na1 Na2 Sn11 123.9(3) 3 . ?
Na5 Na2 Sn11 55.9(5) 20 . ?
Na5 Na2 Sn11 55.9(5) 21 . ?
Sn10 Na2 Sn7 129.2(5) . 13_544 ?
Sn9 Na2 Sn7 51.2(3) 2_545 13_544 ?
Sn5 Na2 Sn7 98.6(4) 3 13_544 ?
Sn5 Na2 Sn7 98.6(4) 24 13_544 ?
Na1 Na2 Sn7 56.1(4) 2_655 13_544 ?
Na1 Na2 Sn7 56.1(4) 3 13_544 ?
Na5 Na2 Sn7 124.0(5) 20 13_544 ?
Na5 Na2 Sn7 124.0(5) 21 13_544 ?
Sn11 Na2 Sn7 179.9(5) . 13_544 ?
Sn10 Na2 Sn10 26.2(2) . 20 ?
Sn9 Na2 Sn10 91.1(4) 2_545 20 ?
Sn5 Na2 Sn10 89.8(3) 3 20 ?
Sn5 Na2 Sn10 123.5(4) 24 20 ?
Na1 Na2 Sn10 140.2(5) 2_655 20 ?
Na1 Na2 Sn10 97.3(4) 3 20 ?
Na5 Na2 Sn10 34.4(5) 20 20 ?
Na5 Na2 Sn10 78.6(6) 21 20 ?
Sn11 Na2 Sn10 42.9(2) . 20 ?
Sn7 Na2 Sn10 136.9(4) 13_544 20 ?
Sn10 Na2 Sn10 26.2(2) . 21 ?
Sn9 Na2 Sn10 91.1(4) 2_545 21 ?
Sn5 Na2 Sn10 123.5(4) 3 21 ?
Sn5 Na2 Sn10 89.8(3) 24 21 ?
Na1 Na2 Sn10 97.3(4) 2_655 21 ?
Na1 Na2 Sn10 140.2(5) 3 21 ?
Na5 Na2 Sn10 78.6(6) 20 21 ?
Na5 Na2 Sn10 34.4(5) 21 21 ?
Sn11 Na2 Sn10 42.9(2) . 21 ?
Sn7 Na2 Sn10 136.9(4) 13_544 21 ?
Sn10 Na2 Sn10 45.7(3) 20 21 ?
Sn11 K3 Sn1 180.0 . . ?
Sn11 K3 Sn4 133.9(3) . . ?
Sn1 K3 Sn4 46.1(3) . . ?
Sn11 K3 Sn4 133.9(3) . 3 ?
Sn1 K3 Sn4 46.1(3) . 3 ?
Sn4 K3 Sn4 77.3(5) . 3 ?
Sn11 K3 Sn4 133.9(3) . 2 ?
Sn1 K3 Sn4 46.1(3) . 2 ?
Sn4 K3 Sn4 77.3(5) . 2 ?
Sn4 K3 Sn4 77.3(5) 3 2 ?
Sn11 K3 Sn10 26.6(2) . 19 ?
Sn1 K3 Sn10 153.4(2) . 19 ?
Sn4 K3 Sn10 160.5(5) . 19 ?
Sn4 K3 Sn10 117.26(16) 3 19 ?
Sn4 K3 Sn10 117.26(16) 2 19 ?
Sn11 K3 Sn10 26.6(2) . 21 ?
Sn1 K3 Sn10 153.4(2) . 21 ?
Sn4 K3 Sn10 117.25(16) . 21 ?
Sn4 K3 Sn10 160.5(5) 3 21 ?
Sn4 K3 Sn10 117.26(16) 2 21 ?
Sn10 K3 Sn10 45.7(4) 19 21 ?
Sn11 K3 Sn10 26.6(2) . 20 ?
Sn1 K3 Sn10 153.4(2) . 20 ?
Sn4 K3 Sn10 117.25(16) . 20 ?
Sn4 K3 Sn10 117.26(16) 3 20 ?
Sn4 K3 Sn10 160.5(5) 2 20 ?
Sn10 K3 Sn10 45.7(4) 19 20 ?
Sn10 K3 Sn10 45.7(4) 21 20 ?
Sn11 K3 Na2 70.8(5) . 3 ?
Sn1 K3 Na2 109.2(5) . 3 ?
Sn4 K3 Na2 124.6(3) . 3 ?
Sn4 K3 Na2 63.1(3) 3 3 ?
Sn4 K3 Na2 124.6(3) 2 3 ?
Sn10 K3 Na2 59.6(4) 19 3 ?
Sn10 K3 Na2 97.4(7) 21 3 ?
Sn10 K3 Na2 59.6(4) 20 3 ?
Sn11 K3 Na2 70.8(5) . 2 ?
Sn1 K3 Na2 109.2(5) . 2 ?
Sn4 K3 Na2 124.6(3) . 2 ?
Sn4 K3 Na2 124.6(3) 3 2 ?
Sn4 K3 Na2 63.1(3) 2 2 ?
Sn10 K3 Na2 59.6(4) 19 2 ?
Sn10 K3 Na2 59.6(4) 21 2 ?
Sn10 K3 Na2 97.4(7) 20 2 ?
Na2 K3 Na2 109.7(5) 3 2 ?
Sn11 K3 Na2 70.8(5) . . ?
Sn1 K3 Na2 109.2(5) . . ?
Sn4 K3 Na2 63.1(3) . . ?
Sn4 K3 Na2 124.6(3) 3 . ?
Sn4 K3 Na2 124.6(3) 2 . ?
Sn10 K3 Na2 97.4(7) 19 . ?
Sn10 K3 Na2 59.6(4) 21 . ?
Sn10 K3 Na2 59.6(4) 20 . ?
Na2 K3 Na2 109.7(5) 3 . ?
Na2 K3 Na2 109.7(5) 2 . ?
Sn11 K3 Na5 59.9(6) . 21 ?
Sn1 K3 Na5 120.1(6) . 21 ?
Sn4 K3 Na5 92.0(4) . 21 ?
Sn4 K3 Na5 166.2(9) 3 21 ?
Sn4 K3 Na5 92.0(4) 2 21 ?
Sn10 K3 Na5 75.3(7) 19 21 ?
Sn10 K3 Na5 33.3(5) 21 21 ?
Sn10 K3 Na5 75.3(7) 20 21 ?
Na2 K3 Na5 130.7(10) 3 21 ?
Na2 K3 Na5 55.0(2) 2 21 ?
Na2 K3 Na5 55.0(2) . 21 ?
Na51 K4 Na51 97.7(8) 9 7_455 ?
Na51 K4 Na51 97.7(8) 9 8_445 ?
Na51 K4 Na51 97.7(8) 7_455 8_445 ?
Na51 K4 Sn2 119.6(6) 9 . ?
Na51 K4 Sn2 119.6(6) 7_455 . ?
Na51 K4 Sn2 119.6(6) 8_445 . ?
Na51 K4 Sn9 33.0(6) 9 7_455 ?
Na51 K4 Sn9 76.2(6) 7_455 7_455 ?
Na51 K4 Sn9 76.2(6) 8_445 7_455 ?
Sn2 K4 Sn9 152.6(2) . 7_455 ?
Na51 K4 Sn9 76.2(6) 9 8_445 ?
Na51 K4 Sn9 33.0(6) 7_455 8_445 ?
Na51 K4 Sn9 76.2(6) 8_445 8_445 ?
Sn2 K4 Sn9 152.6(2) . 8_445 ?
Sn9 K4 Sn9 47.0(3) 7_455 8_445 ?
Na51 K4 Sn9 76.2(6) 9 9 ?
Na51 K4 Sn9 76.2(6) 7_455 9 ?
Na51 K4 Sn9 33.0(6) 8_445 9 ?
Sn2 K4 Sn9 152.6(2) . 9 ?
Sn9 K4 Sn9 47.0(3) 7_455 9 ?
Sn9 K4 Sn9 47.0(3) 8_445 9 ?
Na51 K4 Sn8 87.6(6) 9 8_445 ?
Na51 K4 Sn8 50.3(5) 7_455 8_445 ?
Na51 K4 Sn8 50.3(5) 8_445 8_445 ?
Sn2 K4 Sn8 152.72(10) . 8_445 ?
Sn9 K4 Sn8 54.7(3) 7_455 8_445 ?
Sn9 K4 Sn8 26.56(12) 8_445 8_445 ?
Sn9 K4 Sn8 26.55(12) 9 8_445 ?
Na51 K4 Sn8 50.3(5) 9 7_455 ?
Na51 K4 Sn8 50.3(5) 7_455 7_455 ?
Na51 K4 Sn8 87.6(6) 8_445 7_455 ?
Sn2 K4 Sn8 152.72(10) . 7_455 ?
Sn9 K4 Sn8 26.55(12) 7_455 7_455 ?
Sn9 K4 Sn8 26.55(12) 8_445 7_455 ?
Sn9 K4 Sn8 54.7(3) 9 7_455 ?
Sn8 K4 Sn8 46.77(17) 8_445 7_455 ?
Na51 K4 Sn8 50.3(5) 9 9 ?
Na51 K4 Sn8 87.6(6) 7_455 9 ?
Na51 K4 Sn8 50.3(5) 8_445 9 ?
Sn2 K4 Sn8 152.72(10) . 9 ?
Sn9 K4 Sn8 26.56(12) 7_455 9 ?
Sn9 K4 Sn8 54.7(3) 8_445 9 ?
Sn9 K4 Sn8 26.55(12) 9 9 ?
Sn8 K4 Sn8 46.77(17) 8_445 9 ?
Sn8 K4 Sn8 46.77(17) 7_455 9 ?
Na51 K4 Sn6 165.0(6) 9 3 ?
Na51 K4 Sn6 92.2(5) 7_455 3 ?
Na51 K4 Sn6 92.2(5) 8_445 3 ?
Sn2 K4 Sn6 45.34(13) . 3 ?
Sn9 K4 Sn6 162.1(3) 7_455 3 ?
Sn9 K4 Sn6 117.41(14) 8_445 3 ?
Sn9 K4 Sn6 117.40(15) 9 3 ?
Sn8 K4 Sn6 107.38(7) 8_445 3 ?
Sn8 K4 Sn6 141.97(10) 7_455 3 ?
Sn8 K4 Sn6 141.97(10) 9 3 ?
Na51 K4 Sn6 92.2(5) 9 . ?
Na51 K4 Sn6 165.0(6) 7_455 . ?
Na51 K4 Sn6 92.2(4) 8_445 . ?
Sn2 K4 Sn6 45.34(13) . . ?
Sn9 K4 Sn6 117.41(14) 7_455 . ?
Sn9 K4 Sn6 162.1(3) 8_445 . ?
Sn9 K4 Sn6 117.40(14) 9 . ?
Sn8 K4 Sn6 141.97(10) 8_445 . ?
Sn8 K4 Sn6 141.97(10) 7_455 . ?
Sn8 K4 Sn6 107.38(7) 9 . ?
Sn6 K4 Sn6 76.0(2) 3 . ?
Na51 Na5 Sn10 142(6) . . ?
Na51 Na5 Sn9 37(4) . 2_545 ?
Sn10 Na5 Sn9 105.5(15) . 2_545 ?
Na51 Na5 Sn5 79(4) . 20 ?
Sn10 Na5 Sn5 133.4(11) . 20 ?
Sn9 Na5 Sn5 111.7(8) 2_545 20 ?
Na51 Na5 Sn5 79(4) . 5 ?
Sn10 Na5 Sn5 133.4(11) . 5 ?
Sn9 Na5 Sn5 111.7(8) 2_545 5 ?
Sn5 Na5 Sn5 52.6(6) 20 5 ?
Na51 Na5 Sn10 141(4) . 20 ?
Sn10 Na5 Sn10 27.4(3) . 20 ?
Sn9 Na5 Sn10 111.0(11) 2_545 20 ?
Sn5 Na5 Sn10 137.3(11) 20 20 ?
Sn5 Na5 Sn10 110.0(6) 5 20 ?
Na51 Na5 Sn10 141(4) . 21 ?
Sn10 Na5 Sn10 27.4(3) . 21 ?
Sn9 Na5 Sn10 111.0(11) 2_545 21 ?
Sn5 Na5 Sn10 110.0(6) 20 21 ?
Sn5 Na5 Sn10 137.3(11) 5 21 ?
Sn10 Na5 Sn10 52.6(5) 20 21 ?
Na51 Na5 Sn11 164(5) . 19 ?
Sn10 Na5 Sn11 53.9(7) . 19 ?
Sn9 Na5 Sn11 159.5(13) 2_545 19 ?
Sn5 Na5 Sn11 86.5(8) 20 19 ?
Sn5 Na5 Sn11 86.5(8) 5 19 ?
Sn10 Na5 Sn11 51.4(4) 20 19 ?
Sn10 Na5 Sn11 51.4(4) 21 19 ?
Na51 Na5 Na2 113.7(13) . 20 ?
Sn10 Na5 Na2 79.5(6) . 20 ?
Sn9 Na5 Na2 117.0(6) 2_545 20 ?
Sn5 Na5 Na2 106.1(10) 20 20 ?
Sn5 Na5 Na2 59.3(5) 5 20 ?
Sn10 Na5 Na2 52.5(4) 20 20 ?
Sn10 Na5 Na2 100.3(7) 21 20 ?
Sn11 Na5 Na2 63.4(5) 19 20 ?
Na51 Na5 Na2 113.7(13) . 21 ?
Sn10 Na5 Na2 79.5(6) . 21 ?
Sn9 Na5 Na2 117.0(6) 2_545 21 ?
Sn5 Na5 Na2 59.3(5) 20 21 ?
Sn5 Na5 Na2 106.1(10) 5 21 ?
Sn10 Na5 Na2 100.3(7) 20 21 ?
Sn10 Na5 Na2 52.5(4) 21 21 ?
Sn11 Na5 Na2 63.4(5) 19 21 ?
Na2 Na5 Na2 125.5(10) 20 21 ?
Na51 Na5 Sn8 37(3) . . ?
Sn10 Na5 Sn8 110.7(12) . . ?
Sn9 Na5 Sn8 24.3(2) 2_545 . ?
Sn5 Na5 Sn8 94.0(5) 20 . ?
Sn5 Na5 Sn8 114.9(8) 5 . ?
Sn10 Na5 Sn8 126.5(11) 20 . ?
Sn10 Na5 Sn8 104.1(7) 21 . ?
Sn11 Na5 Sn8 153.3(5) 19 . ?
Na2 Na5 Sn8 140.6(7) 20 . ?
Na2 Na5 Sn8 94.0(4) 21 . ?
Na51 Na5 Sn8 37(3) . 2_545 ?
Sn10 Na5 Sn8 110.7(12) . 2_545 ?
Sn9 Na5 Sn8 24.3(2) 2_545 2_545 ?
Sn5 Na5 Sn8 114.9(8) 20 2_545 ?
Sn5 Na5 Sn8 94.0(5) 5 2_545 ?
Sn10 Na5 Sn8 104.1(7) 20 2_545 ?
Sn10 Na5 Sn8 126.5(11) 21 2_545 ?
Sn11 Na5 Sn8 153.3(5) 19 2_545 ?
Na2 Na5 Sn8 94.0(4) 20 2_545 ?
Na2 Na5 Sn8 140.6(7) 21 2_545 ?
Sn8 Na5 Sn8 46.6(4) . 2_545 ?
Na5 Na51 Sn9 131(5) . 2_545 ?
Na5 Na51 Sn10 28(4) . . ?
Sn9 Na51 Sn10 102.5(13) 2_545 . ?
Na5 Na51 Sn5 87(4) . 5 ?
Sn9 Na51 Sn5 134.9(9) 2_545 5 ?
Sn10 Na51 Sn5 112.3(9) . 5 ?
Na5 Na51 Sn5 87(4) . 20 ?
Sn9 Na51 Sn5 134.9(9) 2_545 20 ?
Sn10 Na51 Sn5 112.3(9) . 20 ?
Sn5 Na51 Sn5 53.6(6) 5 20 ?
Na5 Na51 Sn8 135(4) . . ?
Sn9 Na51 Sn8 30.2(3) 2_545 . ?
Sn10 Na51 Sn8 111.4(10) . . ?
Sn5 Na51 Sn8 136.3(9) 5 . ?
Sn5 Na51 Sn8 107.4(5) 20 . ?
Na5 Na51 Sn8 135(4) . 2_545 ?
Sn9 Na51 Sn8 30.2(3) 2_545 2_545 ?
Sn10 Na51 Sn8 111.4(10) . 2_545 ?
Sn5 Na51 Sn8 107.4(5) 5 2_545 ?
Sn5 Na51 Sn8 136.3(9) 20 2_545 ?
Sn8 Na51 Sn8 56.0(6) . 2_545 ?
Na5 Na51 Na4 155(5) . 13_544 ?
Sn9 Na51 Na4 73.9(8) 2_545 13_544 ?
Sn10 Na51 Na4 176.4(13) . 13_544 ?
Sn5 Na51 Na4 70.8(6) 5 13_544 ?
Sn5 Na51 Na4 70.8(6) 20 13_544 ?
Sn8 Na51 Na4 65.5(5) . 13_544 ?
Sn8 Na51 Na4 65.5(5) 2_545 13_544 ?
Na5 Na51 K4 155(5) . 13_544 ?
Sn9 Na51 K4 73.9(8) 2_545 13_544 ?
Sn10 Na51 K4 176.4(13) . 13_544 ?
Sn5 Na51 K4 70.8(6) 5 13_544 ?
Sn5 Na51 K4 70.8(6) 20 13_544 ?
Sn8 Na51 K4 65.5(5) . 13_544 ?
Sn8 Na51 K4 65.5(5) 2_545 13_544 ?
Na4 Na51 K4 0.0(3) 13_544 13_544 ?
Na5 Na51 Na1 111.1(12) . 20 ?
Sn9 Na51 Na1 84.9(6) 2_545 20 ?
Sn10 Na51 Na1 114.1(5) . 20 ?
Sn5 Na51 Na1 104.8(9) 5 20 ?
Sn5 Na51 Na1 55.5(4) 20 20 ?
Sn8 Na51 Na1 54.7(4) . 20 ?
Sn8 Na51 Na1 106.2(8) 2_545 20 ?
Na4 Na51 Na1 65.9(5) 13_544 20 ?
K4 Na51 Na1 65.9(5) 13_544 20 ?
Na5 Na51 Na1 111.1(12) . 21_545 ?
Sn9 Na51 Na1 84.9(6) 2_545 21_545 ?
Sn10 Na51 Na1 114.1(5) . 21_545 ?
Sn5 Na51 Na1 55.5(4) 5 21_545 ?
Sn5 Na51 Na1 104.8(9) 20 21_545 ?
Sn8 Na51 Na1 106.2(8) . 21_545 ?
Sn8 Na51 Na1 54.7(4) 2_545 21_545 ?
Na4 Na51 Na1 65.9(5) 13_544 21_545 ?
K4 Na51 Na1 65.9(5) 13_544 21_545 ?
Na1 Na51 Na1 131.8(10) 20 21_545 ?
Na5 Na51 Na2 55.7(12) . 20 ?
Sn9 Na51 Na2 121.2(7) 2_545 20 ?
Sn10 Na51 Na2 66.2(5) . 20 ?
Sn5 Na51 Na2 55.6(4) 5 20 ?
Sn5 Na51 Na2 99.1(9) 20 20 ?
Sn8 Na51 Na2 151.4(9) . 20 ?
Sn8 Na51 Na2 97.2(3) 2_545 20 ?
Na4 Na51 Na2 115.5(6) 13_544 20 ?
K4 Na51 Na2 115.5(6) 13_544 20 ?
Na1 Na51 Na2 153.7(11) 20 20 ?
Na1 Na51 Na2 55.4(3) 21_545 20 ?

loop_
_geom_bond_atom_site_label_1
_geom_bond_atom_site_label_2
_geom_bond_distance
_geom_bond_site_symmetry_2
_geom_bond_publ_flag
Sn1 Sn2 2.834(4) . ?
Sn1 Sn4 2.8411(16) 3 ?
Sn1 Sn4 2.8412(16) 2 ?
Sn1 Sn4 2.8412(16) . ?
Sn1 K3 3.50(3) . ?
Sn1 K1 3.8843(10) 15_554 ?
Sn1 K1 3.8843(10) 14_544 ?
Sn1 K1 3.8845(10) 13_444 ?
Sn2 Sn6 2.8513(16) 3 ?
Sn2 Sn6 2.8513(16) . ?
Sn2 Sn6 2.8513(16) 2 ?
Sn2 K4 3.612(12) . ?
Sn2 K1 3.8463(10) 15_554 ?
Sn2 K1 3.8463(10) 14_544 ?
Sn2 K1 3.8465(10) 13_444 ?
Sn3 Sn3 2.8613(14) 26 ?
Sn3 Sn3 2.8614(14) 27_445 ?
Sn3 Sn6 2.865(2) . ?
Sn3 Sn4 2.878(2) . ?
Sn3 K2 3.922(11) 13_544 ?
Sn3 K2 3.952(11) 31_545 ?
Sn3 K1 4.0140(9) 13_444 ?
Sn3 K1 4.0142(9) 14_544 ?
Sn4 Sn5 2.8750(13) 24 ?
Sn4 Sn5 2.8751(13) 3 ?
Sn4 K3 3.73(2) . ?
Sn4 K1 4.0230(9) 13_444 ?
Sn4 K1 4.0231(9) 14_544 ?
Sn5 Sn4 2.8752(13) 2 ?
Sn5 Sn6 2.8853(13) 25 ?
Sn5 Sn5 2.916(2) 24 ?
Sn5 Na51 3.23(3) 21 ?
Sn5 Na1 3.229(12) . ?
Sn5 Na5 3.29(3) 21 ?
Sn5 Na2 3.354(10) 2 ?
Sn5 K4 4.006(3) 25 ?
Sn5 K3 4.032(8) . ?
Sn6 Sn5 2.8852(13) 25 ?
Sn6 Sn5 2.8853(13) 10_445 ?
Sn6 K4 3.775(9) . ?
Sn6 K1 3.9855(9) 13_444 ?
Sn6 K1 3.9855(9) 14_544 ?
Sn7 Sn8 2.921(4) 8_445 ?
Sn7 Sn8 2.921(4) 7_455 ?
Sn7 Sn8 2.921(4) 9 ?
Sn7 Sn9 2.939(11) 7_455 ?
Sn7 Sn9 2.939(11) 8_445 ?
Sn7 Sn9 2.939(11) 9 ?
Sn7 Na1 3.348(18) 9_455 ?
Sn7 Na1 3.348(18) 7_445 ?
Sn7 Na1 3.348(18) 8 ?
Sn7 K2 3.509(16) . ?
Sn7 Na2 3.620(17) 9 ?
Sn7 Na2 3.620(17) 7_455 ?
Sn8 Sn9 1.690(6) 2_545 ?
Sn8 Sn9 1.690(6) . ?
Sn8 Sn7 2.921(4) 13_544 ?
Sn8 Sn8 2.930(6) 2_545 ?
Sn8 Sn8 2.931(6) 3_655 ?
Sn8 Na1 3.104(17) 2_655 ?
Sn8 Na1 3.15(2) 20 ?
Sn8 Na51 3.12(3) 3_655 ?
Sn8 Na51 3.12(3) . ?
Sn8 Na5 3.70(3) 3_655 ?
Sn8 Na5 3.70(3) . ?
Sn8 Na4 3.691(11) 13_544 ?
Sn9 Sn8 1.690(6) 3_655 ?
Sn9 Na51 2.08(4) 3_655 ?
Sn9 Na5 2.64(3) 3_655 ?
Sn9 Sn9 2.92(2) 2_545 ?
Sn9 Sn9 2.92(2) 3_655 ?
Sn9 Sn7 2.940(11) 13_544 ?
Sn9 Na2 3.086(18) 3_655 ?
Sn9 K4 3.666(15) 13_544 ?
Sn9 Na4 3.666(15) 13_544 ?
Sn10 Sn10 1.691(6) 20 ?
Sn10 Sn10 1.691(6) 21 ?
Sn10 Na5 2.15(3) . ?
Sn10 Sn11 2.681(9) 19 ?
Sn10 Na51 2.80(3) . ?
Sn10 Sn11 2.857(9) . ?
Sn10 Sn10 2.904(9) 3 ?
Sn10 Sn10 2.904(9) 2 ?
Sn10 Na2 2.997(18) . ?
Sn10 Na5 3.28(3) 21 ?
Sn10 Na5 3.28(3) 20 ?
Sn10 Na2 3.742(16) 21 ?
Sn11 K3 1.25(3) . ?
Sn11 Sn10 2.682(9) 19 ?
Sn11 Sn10 2.682(9) 21 ?
Sn11 Sn10 2.682(9) 20 ?
Sn11 Sn10 2.857(9) 3 ?
Sn11 Sn10 2.857(9) 2 ?
Sn11 Na5 3.31(3) 21 ?
Sn11 Na5 3.31(3) 19 ?
Sn11 Na5 3.31(3) 20 ?
Sn11 Na2 3.572(17) 3 ?
K1 Sn2 3.8466(10) 31_545 ?
K1 Sn2 3.8466(10) 7 ?
K1 Sn1 3.8843(10) 7 ?
K1 Sn1 3.8845(10) 31_545 ?
K1 Sn6 3.9854(9) 31_545 ?
K1 Sn6 3.9856(9) 7 ?
K1 Sn6 3.9856(9) 33_545 ?
K1 Sn6 3.9857(9) 9 ?
K1 Sn3 4.0140(9) 31_545 ?
K1 Sn3 4.0140(9) 7 ?
K1 Sn3 4.0142(9) 9 ?
K1 Sn3 4.0142(9) 33_545 ?
K2 Sn3 3.923(11) 9 ?
K2 Sn3 3.923(11) 8_445 ?
K2 Sn3 3.923(11) 7_455 ?
K2 Sn3 3.952(11) 33_445 ?
K2 Sn3 3.952(11) 32 ?
K2 Sn3 3.952(11) 31_545 ?
Na1 Sn8 3.104(17) 3_665 ?
Na1 Sn8 3.15(2) 21 ?
Na1 Sn5 3.229(12) 22_665 ?
Na1 Sn7 3.348(18) 13_554 ?
Na1 Na2 3.496(12) 2 ?
Na1 Na2 3.497(12) 3_665 ?
Na1 Na51 3.656(16) 20_665 ?
Na1 Na51 3.656(16) 21 ?
Na1 Na5 3.999(18) 20_665 ?
Na1 Na5 3.999(17) 21 ?
Na1 Na4 3.978(18) 25 ?
Na2 Sn9 3.086(18) 2_545 ?
Na2 Sn5 3.354(10) 3 ?
Na2 Sn5 3.354(10) 24 ?
Na2 Na1 3.497(12) 2_655 ?
Na2 Na1 3.497(12) 3 ?
Na2 Na5 3.480(18) 20 ?
Na2 Na5 3.480(18) 21 ?
Na2 Sn7 3.620(17) 13_544 ?
Na2 Sn10 3.742(16) 20 ?
Na2 Sn10 3.742(16) 21 ?
K3 Sn4 3.73(2) 3 ?
K3 Sn4 3.73(2) 2 ?
K3 Sn10 3.74(3) 19 ?
K3 Sn10 3.74(3) 21 ?
K3 Sn10 3.74(3) 20 ?
K3 Na2 3.783(18) 3 ?
K3 Na2 3.783(18) 2 ?
K3 Na5 3.75(4) 21 ?
K4 Na51 3.65(3) 9 ?
K4 Na51 3.65(3) 7_455 ?
K4 Na51 3.65(3) 8_445 ?
K4 Sn9 3.666(15) 7_455 ?
K4 Sn9 3.666(15) 8_445 ?
K4 Sn9 3.666(15) 9 ?
K4 Sn8 3.691(11) 8_445 ?
K4 Sn8 3.691(11) 7_455 ?
K4 Sn8 3.691(11) 9 ?
K4 Sn6 3.775(9) 3 ?
Na5 Na51 0.771(18) . ?
Na5 Sn9 2.64(3) 2_545 ?
Na5 Sn5 3.29(3) 20 ?
Na5 Sn5 3.29(3) 5 ?
Na5 Sn10 3.28(3) 20 ?
Na5 Sn10 3.28(3) 21 ?
Na5 Sn11 3.31(3) 19 ?
Na5 Na2 3.480(18) 20 ?
Na5 Na2 3.480(18) 21 ?
Na5 Sn8 3.70(3) 2_545 ?
Na51 Sn9 2.08(4) 2_545 ?
Na51 Sn5 3.23(3) 5 ?
Na51 Sn5 3.23(3) 20 ?
Na51 Sn8 3.12(3) 2_545 ?
Na51 Na4 3.65(3) 13_544 ?
Na51 K4 3.65(3) 13_544 ?
Na51 Na1 3.656(16) 20 ?
Na51 Na1 3.656(16) 21_545 ?
Na51 Na2 3.856(19) 20 ?
